data_4501573
loop_
_publ_author_name
'Hulvey, Zeric'
'Furman, Joshua D.'
'Turner, Sara A.'
'Tang, Min'
'Cheetham, Anthony K.'

_publ_section_title
;
 Dimensionality Trends in Metal&#x2212;Organic Frameworks Containing
 Perfluorinated or Nonfluorinated Benzenedicarboxylates
;
_journal_issue 5
_journal_name_full 'Crystal Growth &amp; Design'
_journal_page_first 2041
_journal_paper_doi 10.1021/cg100121n
_journal_volume 10
_journal_year 2010
_chemical_formula_sum 'C21 H22 N2 Ni O6'
_chemical_formula_weight 457.12
_chemical_name_common Nickel-bipyridylpropane-terephthalate
_chemical_name_systematic
; 
 ? 
;
_space_group_IT_number 15
_symmetry_cell_setting monoclinic
_symmetry_space_group_name_Hall '-C 2yc'
_symmetry_space_group_name_H-M 'C 1 2/c 1'
_atom_sites_solution_hydrogens geom
_atom_sites_solution_primary direct
_atom_sites_solution_secondary difmap
_audit_creation_method SHELXL-97
_cell_angle_alpha 90.00
_cell_angle_beta 113.853(3)
_cell_angle_gamma 90.00
_cell_formula_units_Z 8
_cell_length_a 16.771(2)
_cell_length_b 15.488(2)
_cell_length_c 16.598(2)
_cell_measurement_temperature 293(2)
_cell_volume 3943.1(8)
_computing_cell_refinement 'Bruker XSCANS'
_computing_data_collection 'Bruker XSCANS'
_computing_data_reduction 'Bruker SHELXTL'
_computing_molecular_graphics 'Bruker SHELXTL'
_computing_publication_material 'Bruker SHELXTL'
_computing_structure_refinement 'SHELXL-97 (Sheldrick, 1997)'
_computing_structure_solution 'SHELXS-97 (Sheldrick, 1990)'
_diffrn_ambient_temperature 293(2)
_diffrn_measured_fraction_theta_full 0.998
_diffrn_measured_fraction_theta_max 0.998
_diffrn_measurement_device_type 'Area Detector CCD'
_diffrn_measurement_method 'Phi and Omega Scans'
_diffrn_radiation_monochromator graphite
_diffrn_radiation_source 'fine-focus sealed tube'
_diffrn_radiation_type MoK\a
_diffrn_radiation_wavelength 0.71073
_diffrn_reflns_av_R_equivalents 0.0915
_diffrn_reflns_av_sigmaI/netI 0.0874
_diffrn_reflns_limit_h_max 19
_diffrn_reflns_limit_h_min -20
_diffrn_reflns_limit_k_max 19
_diffrn_reflns_limit_k_min -18
_diffrn_reflns_limit_l_max 20
_diffrn_reflns_limit_l_min -20
_diffrn_reflns_number 15891
_diffrn_reflns_theta_full 26.02
_diffrn_reflns_theta_max 26.02
_diffrn_reflns_theta_min 1.87
_exptl_absorpt_coefficient_mu 1.027
_exptl_absorpt_correction_T_max 0.912
_exptl_absorpt_correction_T_min 0.758
_exptl_absorpt_correction_type multi-scan
_exptl_absorpt_process_details SADABS
_exptl_crystal_colour green
_exptl_crystal_density_diffrn 1.540
_exptl_crystal_density_method 'not measured'
_exptl_crystal_description block
_exptl_crystal_F_000 1904
_exptl_crystal_size_max 0.18
_exptl_crystal_size_mid 0.12
_exptl_crystal_size_min 0.09
_refine_diff_density_max 0.632
_refine_diff_density_min -0.532
_refine_diff_density_rms 0.095
_refine_ls_extinction_method none
_refine_ls_goodness_of_fit_ref 1.129
_refine_ls_hydrogen_treatment mixed
_refine_ls_matrix_type full
_refine_ls_number_parameters 283
_refine_ls_number_reflns 3877
_refine_ls_number_restraints 0
_refine_ls_restrained_S_all 1.129
_refine_ls_R_factor_all 0.1181
_refine_ls_R_factor_gt 0.0770
_refine_ls_shift/su_max 0.000
_refine_ls_shift/su_mean 0.000
_refine_ls_structure_factor_coef Fsqd
_refine_ls_weighting_details 'calc w=1/[\s^2^(Fo^2^)+(0.0626P)^2^+6.5665P] where P=(Fo^2^+2Fc^2^)/3'
_refine_ls_weighting_scheme calc
_refine_ls_wR_factor_gt 0.1407
_refine_ls_wR_factor_ref 0.1555
_reflns_number_gt 2771
_reflns_number_total 3877
_reflns_threshold_expression >2sigma(I)
_cod_data_source_file cg100121n_si_002.cif
_cod_data_source_block compound_6
_cod_depositor_comments
;
The following automatic conversions were performed:

'_symmetry_cell_setting' value 'Monoclinic' changed to 'monoclinic'
according to /home/saulius/struct/CIF-dictionaries/cif_core.dic
dictionary named 'cif_core.dic' version 2.4.2 from 2011-04-26.

Automatic conversion script
Id: cif_fix_values 1715 2011-07-08 13:25:40Z adriana 
;
_cod_original_cell_volume 3943.0(9)
_cod_original_sg_symbol_H-M C2/c
_cod_database_code 4501573

loop_
_symmetry_equiv_pos_as_xyz
'x, y, z'
'-x, y, -z+1/2'
'x+1/2, y+1/2, z'
'-x+1/2, y+1/2, -z+1/2'
'-x, -y, -z'
'x, -y, z-1/2'
'-x+1/2, -y+1/2, -z'
'x+1/2, -y+1/2, z-1/2'

loop_
_atom_site_label
_atom_site_type_symbol
_atom_site_fract_x
_atom_site_fract_y
_atom_site_fract_z
_atom_site_U_iso_or_equiv
_atom_site_adp_type
_atom_site_occupancy
_atom_site_symmetry_multiplicity
_atom_site_calc_flag
_atom_site_refinement_flags
Ni1 Ni 0.72301(4) 0.18351(4) 0.17298(4) 0.0221(2) Uani 1 1 d .
C1 C 0.8567(3) 0.2786(3) 0.1227(3) 0.0232(11) Uani 1 1 d .
C2 C 0.9225(3) 0.5138(3) 0.1397(4) 0.0321(13) Uani 1 1 d .
H2 H 0.9010 0.5669 0.1480 0.039 Uiso 1 1 calc R
C3 C 0.9073(3) 0.3593(3) 0.1260(3) 0.0224(11) Uani 1 1 d .
C4 C 0.6967(3) 0.3349(3) 0.4200(3) 0.0267(12) Uani 1 1 d .
C5 C 0.8783(3) 0.4394(3) 0.1422(3) 0.0292(12) Uani 1 1 d .
H5 H 0.8292 0.4426 0.1548 0.035 Uiso 1 1 calc R
C6 C 0.6167(3) 0.4587(4) 0.4508(4) 0.0362(14) Uani 1 1 d .
H6A H 0.6214 0.4994 0.4969 0.043 Uiso 1 1 calc R
H6B H 0.6307 0.4893 0.4072 0.043 Uiso 1 1 calc R
C7 C 1.0267(3) 0.4325(3) 0.1099(3) 0.0299(12) Uani 1 1 d .
H7 H 1.0776 0.4294 0.1003 0.036 Uiso 1 1 calc R
C8 C 0.9979(3) 0.5114(3) 0.1252(3) 0.0206(11) Uani 1 1 d .
C9 C 0.6831(4) 0.3867(4) 0.4903(3) 0.0383(14) Uani 1 1 d .
H9A H 0.7382 0.4116 0.5296 0.046 Uiso 1 1 calc R
H9B H 0.6630 0.3488 0.5247 0.046 Uiso 1 1 calc R
C10 C 0.9813(3) 0.3578(3) 0.1084(3) 0.0298(12) Uani 1 1 d .
H10 H 1.0007 0.3055 0.0954 0.036 Uiso 1 1 calc R
C11 C 0.7612(4) 0.3549(4) 0.3933(4) 0.0481(17) Uani 1 1 d .
H11 H 0.8012 0.3981 0.4220 0.058 Uiso 1 1 calc R
C12 C 0.6517(4) 0.2300(3) 0.3059(4) 0.0374(14) Uani 1 1 d .
H12 H 0.6123 0.1868 0.2762 0.045 Uiso 1 1 calc R
C13 C 0.6426(4) 0.2692(4) 0.3760(4) 0.0393(14) Uani 1 1 d .
H13 H 0.5992 0.2508 0.3934 0.047 Uiso 1 1 calc R
C14 C 0.7674(4) 0.3113(4) 0.3237(4) 0.0445(15) Uani 1 1 d .
H14 H 0.8129 0.3259 0.3078 0.053 Uiso 1 1 calc R
C15 C 0.5257(4) 0.4274(4) 0.4088(4) 0.0472(16) Uani 1 1 d .
H15A H 0.5111 0.4018 0.4544 0.057 Uiso 1 1 calc R
H15B H 0.5237 0.3817 0.3682 0.057 Uiso 1 1 calc R
C16 C 1.0462(3) 0.5936(3) 0.1256(3) 0.0234(11) Uani 1 1 d .
C17 C 0.4553(4) 0.4920(3) 0.3593(4) 0.0335(13) Uani 1 1 d .
C18 C 0.4716(4) 0.5772(4) 0.3479(4) 0.0491(17) Uani 1 1 d .
H18 H 0.5283 0.5984 0.3731 0.059 Uiso 1 1 calc R
C19 C 0.3686(4) 0.4670(4) 0.3211(4) 0.0428(15) Uani 1 1 d .
H19 H 0.3533 0.4108 0.3285 0.051 Uiso 1 1 calc R
C20 C 0.4037(4) 0.6310(4) 0.2989(4) 0.0418(15) Uani 1 1 d .
H20 H 0.4164 0.6886 0.2931 0.050 Uiso 1 1 calc R
C21 C 0.3055(4) 0.5243(3) 0.2725(4) 0.0403(15) Uani 1 1 d .
H21 H 0.2481 0.5050 0.2469 0.048 Uiso 1 1 calc R
O1 O 0.8106(2) 0.2765(2) 0.1671(2) 0.0272(8) Uani 1 1 d .
O2 O 1.1283(2) 0.5892(2) 0.1608(2) 0.0293(8) Uani 1 1 d .
O3 O 1.0032(2) 0.6595(2) 0.0939(3) 0.0379(10) Uani 1 1 d .
O4 O 0.8625(2) 0.2174(2) 0.0751(2) 0.0329(9) Uani 1 1 d .
O5W O 0.7388(3) 0.1122(2) 0.0737(3) 0.0313(9) Uani 1 1 d .
O6W O 0.6272(2) 0.2622(2) 0.0859(3) 0.0308(9) Uani 1 1 d .
N1 N 0.3215(3) 0.6055(2) 0.2599(3) 0.0265(10) Uani 1 1 d .
N2 N 0.7129(3) 0.2497(3) 0.2781(3) 0.0257(10) Uani 1 1 d .
H5WA H 0.704(4) 0.103(3) 0.026(4) 0.031 Uiso 1 1 d .
H5WB H 0.778(4) 0.133(3) 0.067(4) 0.031 Uiso 1 1 d .
H6WA H 0.587(4) 0.244(4) 0.078(4) 0.031 Uiso 1 1 d .
H6WB H 0.623(3) 0.263(3) 0.027(4) 0.031 Uiso 1 1 d .

loop_
_atom_site_aniso_label
_atom_site_aniso_U_11
_atom_site_aniso_U_22
_atom_site_aniso_U_33
_atom_site_aniso_U_23
_atom_site_aniso_U_13
_atom_site_aniso_U_12
Ni1 0.0219(4) 0.0182(3) 0.0277(4) 0.0002(3) 0.0113(3) -0.0037(3)
C1 0.017(3) 0.026(3) 0.024(3) 0.006(2) 0.006(2) 0.002(2)
C2 0.036(3) 0.021(3) 0.044(3) -0.009(2) 0.022(3) -0.003(2)
C3 0.020(3) 0.027(3) 0.019(3) 0.002(2) 0.007(2) -0.003(2)
C4 0.021(3) 0.032(3) 0.024(3) 0.001(2) 0.007(2) 0.001(2)
C5 0.023(3) 0.031(3) 0.041(3) -0.005(2) 0.021(3) -0.005(2)
C6 0.030(3) 0.041(3) 0.040(3) -0.005(3) 0.016(3) 0.003(3)
C7 0.018(3) 0.033(3) 0.042(3) 0.000(2) 0.016(2) -0.001(2)
C8 0.015(3) 0.026(3) 0.020(2) 0.004(2) 0.006(2) -0.002(2)
C9 0.025(3) 0.058(4) 0.027(3) -0.003(3) 0.007(2) 0.006(3)
C10 0.026(3) 0.024(3) 0.039(3) -0.001(2) 0.013(3) -0.003(2)
C11 0.034(4) 0.064(4) 0.053(4) -0.025(3) 0.024(3) -0.020(3)
C12 0.043(4) 0.031(3) 0.051(4) -0.012(3) 0.032(3) -0.017(3)
C13 0.039(4) 0.040(3) 0.053(4) -0.003(3) 0.034(3) -0.010(3)
C14 0.038(4) 0.056(4) 0.055(4) -0.020(3) 0.034(3) -0.022(3)
C15 0.032(4) 0.042(4) 0.063(4) 0.011(3) 0.015(3) 0.004(3)
C16 0.025(3) 0.022(3) 0.027(3) -0.007(2) 0.015(2) -0.003(2)
C17 0.032(3) 0.030(3) 0.036(3) 0.001(3) 0.011(3) 0.002(2)
C18 0.028(3) 0.040(4) 0.062(4) 0.009(3) 0.000(3) -0.010(3)
C19 0.033(3) 0.027(3) 0.057(4) 0.009(3) 0.008(3) -0.007(3)
C20 0.033(4) 0.032(3) 0.052(4) 0.010(3) 0.009(3) -0.009(3)
C21 0.027(3) 0.031(3) 0.053(4) 0.007(3) 0.005(3) -0.002(3)
O1 0.028(2) 0.030(2) 0.030(2) -0.0028(16) 0.0189(17) -0.0085(16)
O2 0.018(2) 0.0264(19) 0.040(2) 0.0043(16) 0.0076(17) -0.0033(15)
O3 0.026(2) 0.024(2) 0.067(3) 0.0073(18) 0.022(2) 0.0024(16)
O4 0.037(2) 0.0260(19) 0.045(2) -0.0056(17) 0.0265(19) -0.0051(17)
O5W 0.031(2) 0.034(2) 0.030(2) -0.0085(18) 0.0147(19) -0.0055(18)
O6W 0.027(2) 0.030(2) 0.037(2) 0.0021(17) 0.016(2) -0.0034(17)
N1 0.030(3) 0.018(2) 0.033(2) -0.0009(18) 0.015(2) -0.0022(19)
N2 0.023(2) 0.024(2) 0.033(2) 0.0011(19) 0.014(2) -0.0034(18)

loop_
_atom_type_symbol
_atom_type_description
_atom_type_scat_dispersion_real
_atom_type_scat_dispersion_imag
_atom_type_scat_source
C C 0.0033 0.0016 'International Tables Vol C Tables 4.2.6.8 and 6.1.1.4'
H H 0.0000 0.0000 'International Tables Vol C Tables 4.2.6.8 and 6.1.1.4'
N N 0.0061 0.0033 'International Tables Vol C Tables 4.2.6.8 and 6.1.1.4'
O O 0.0106 0.0060 'International Tables Vol C Tables 4.2.6.8 and 6.1.1.4'
Ni Ni 0.3393 1.1124 'International Tables Vol C Tables 4.2.6.8 and 6.1.1.4'

loop_
_geom_angle_atom_site_label_1
_geom_angle_atom_site_label_2
_geom_angle_atom_site_label_3
_geom_angle
_geom_angle_site_symmetry_1
_geom_angle_site_symmetry_3
O6W Ni1 N1 178.76(16) . 3_545
O6W Ni1 O5W 94.06(16) . .
N1 Ni1 O5W 85.50(16) 3_545 .
O6W Ni1 O1 85.60(14) . .
N1 Ni1 O1 93.24(15) 3_545 .
O5W Ni1 O1 90.68(14) . .
O6W Ni1 N2 89.52(16) . .
N1 Ni1 N2 90.93(16) 3_545 .
O5W Ni1 N2 176.41(16) . .
O1 Ni1 N2 89.80(14) . .
O6W Ni1 O2 89.90(14) . 3_445
N1 Ni1 O2 91.20(15) 3_545 3_445
O5W Ni1 O2 83.62(15) . 3_445
O1 Ni1 O2 172.48(13) . 3_445
N2 Ni1 O2 96.19(15) . 3_445
O4 C1 O1 124.4(5) . .
O4 C1 C3 117.6(4) . .
O1 C1 C3 118.0(4) . .
C5 C2 C8 121.6(5) . .
C5 C2 H2 119.2 . .
C8 C2 H2 119.2 . .
C10 C3 C5 117.8(4) . .
C10 C3 C1 121.3(4) . .
C5 C3 C1 120.8(4) . .
C11 C4 C13 116.1(5) . .
C11 C4 C9 121.3(5) . .
C13 C4 C9 122.5(5) . .
C2 C5 C3 120.2(5) . .
C2 C5 H5 119.9 . .
C3 C5 H5 119.9 . .
C15 C6 C9 113.4(5) . .
C15 C6 H6A 108.9 . .
C9 C6 H6A 108.9 . .
C15 C6 H6B 108.9 . .
C9 C6 H6B 108.9 . .
H6A C6 H6B 107.7 . .
C8 C7 C10 121.0(5) . .
C8 C7 H7 119.5 . .
C10 C7 H7 119.5 . .
C7 C8 C2 118.1(4) . .
C7 C8 C16 121.6(4) . .
C2 C8 C16 120.3(4) . .
C4 C9 C6 111.7(4) . .
C4 C9 H9A 109.3 . .
C6 C9 H9A 109.3 . .
C4 C9 H9B 109.3 . .
C6 C9 H9B 109.3 . .
H9A C9 H9B 107.9 . .
C7 C10 C3 121.2(5) . .
C7 C10 H10 119.4 . .
C3 C10 H10 119.4 . .
C4 C11 C14 120.0(5) . .
C4 C11 H11 120.0 . .
C14 C11 H11 120.0 . .
N2 C12 C13 124.2(5) . .
N2 C12 H12 117.9 . .
C13 C12 H12 117.9 . .
C4 C13 C12 120.4(5) . .
C4 C13 H13 119.8 . .
C12 C13 H13 119.8 . .
N2 C14 C11 124.3(5) . .
N2 C14 H14 117.9 . .
C11 C14 H14 117.9 . .
C6 C15 C17 118.0(5) . .
C6 C15 H15A 107.8 . .
C17 C15 H15A 107.8 . .
C6 C15 H15B 107.8 . .
C17 C15 H15B 107.8 . .
H15A C15 H15B 107.1 . .
O3 C16 O2 125.4(5) . .
O3 C16 C8 118.4(4) . .
O2 C16 C8 116.2(4) . .
C18 C17 C19 115.8(5) . .
C18 C17 C15 123.7(5) . .
C19 C17 C15 120.5(5) . .
C17 C18 C20 119.9(5) . .
C17 C18 H18 120.1 . .
C20 C18 H18 120.1 . .
C21 C19 C17 120.5(5) . .
C21 C19 H19 119.7 . .
C17 C19 H19 119.7 . .
N1 C20 C18 123.8(5) . .
N1 C20 H20 118.1 . .
C18 C20 H20 118.1 . .
N1 C21 C19 123.5(5) . .
N1 C21 H21 118.2 . .
C19 C21 H21 118.2 . .
C1 O1 Ni1 130.6(3) . .
C16 O2 Ni1 130.4(3) . 3
Ni1 O5W H5WA 127(4) . .
Ni1 O5W H5WB 106(4) . .
H5WA O5W H5WB 105(6) . .
Ni1 O6W H6WA 108(5) . .
Ni1 O6W H6WB 117(3) . .
H6WA O6W H6WB 99(6) . .
C21 N1 C20 116.4(5) . .
C21 N1 Ni1 120.4(4) . 3_455
C20 N1 Ni1 122.9(3) . 3_455
C12 N2 C14 114.8(5) . .
C12 N2 Ni1 121.1(3) . .
C14 N2 Ni1 124.1(4) . .

loop_
_geom_bond_atom_site_label_1
_geom_bond_atom_site_label_2
_geom_bond_distance
_geom_bond_site_symmetry_2
Ni1 O6W 2.068(4) .
Ni1 N1 2.083(4) 3_545
Ni1 O5W 2.087(4) .
Ni1 O1 2.088(3) .
Ni1 N2 2.089(4) .
Ni1 O2 2.107(3) 3_445
C1 O4 1.261(6) .
C1 O1 1.266(6) .
C1 C3 1.500(7) .
C2 C5 1.380(7) .
C2 C8 1.381(7) .
C2 H2 0.9300 .
C3 C10 1.385(7) .
C3 C5 1.398(7) .
C4 C11 1.362(7) .
C4 C13 1.362(7) .
C4 C9 1.507(7) .
C5 H5 0.9300 .
C6 C15 1.479(7) .
C6 C9 1.524(7) .
C6 H6A 0.9700 .
C6 H6B 0.9700 .
C7 C8 1.375(7) .
C7 C10 1.381(7) .
C7 H7 0.9300 .
C8 C16 1.506(6) .
C9 H9A 0.9700 .
C9 H9B 0.9700 .
C10 H10 0.9300 .
C11 C14 1.378(8) .
C11 H11 0.9300 .
C12 N2 1.320(6) .
C12 C13 1.373(7) .
C12 H12 0.9300 .
C13 H13 0.9300 .
C14 N2 1.326(6) .
C14 H14 0.9300 .
C15 C17 1.512(7) .
C15 H15A 0.9700 .
C15 H15B 0.9700 .
C16 O3 1.238(6) .
C16 O2 1.261(6) .
C17 C18 1.376(7) .
C17 C19 1.386(8) .
C18 C20 1.380(8) .
C18 H18 0.9300 .
C19 C21 1.367(7) .
C19 H19 0.9300 .
C20 N1 1.325(7) .
C20 H20 0.9300 .
C21 N1 1.321(6) .
C21 H21 0.9300 .
O2 Ni1 2.107(3) 3
O5W H5WA 0.79(5) .
O5W H5WB 0.78(5) .
O6W H6WA 0.70(6) .
O6W H6WB 0.95(5) .
N1 Ni1 2.083(4) 3_455

loop_
_geom_torsion_atom_site_label_1
_geom_torsion_atom_site_label_2
_geom_torsion_atom_site_label_3
_geom_torsion_atom_site_label_4
_geom_torsion
_geom_torsion_site_symmetry_1
_geom_torsion_site_symmetry_4
O4 C1 C3 C10 -24.7(7) . .
O1 C1 C3 C10 155.8(5) . .
O4 C1 C3 C5 151.8(5) . .
O1 C1 C3 C5 -27.7(7) . .
C8 C2 C5 C3 -2.9(8) . .
C10 C3 C5 C2 0.6(8) . .
C1 C3 C5 C2 -176.0(5) . .
C10 C7 C8 C2 0.5(8) . .
C10 C7 C8 C16 -179.1(5) . .
C5 C2 C8 C7 2.3(8) . .
C5 C2 C8 C16 -178.1(5) . .
C11 C4 C9 C6 92.8(6) . .
C13 C4 C9 C6 -83.0(7) . .
C15 C6 C9 C4 74.0(6) . .
C8 C7 C10 C3 -2.8(8) . .
C5 C3 C10 C7 2.1(8) . .
C1 C3 C10 C7 178.7(5) . .
C13 C4 C11 C14 1.8(9) . .
C9 C4 C11 C14 -174.4(6) . .
C11 C4 C13 C12 -3.3(9) . .
C9 C4 C13 C12 172.8(5) . .
N2 C12 C13 C4 2.2(10) . .
C4 C11 C14 N2 1.1(10) . .
C9 C6 C15 C17 -173.9(5) . .
C7 C8 C16 O3 142.4(5) . .
C2 C8 C16 O3 -37.2(7) . .
C7 C8 C16 O2 -39.2(7) . .
C2 C8 C16 O2 141.2(5) . .
C6 C15 C17 C18 3.0(9) . .
C6 C15 C17 C19 -178.0(6) . .
C19 C17 C18 C20 -1.5(9) . .
C15 C17 C18 C20 177.6(6) . .
C18 C17 C19 C21 2.5(9) . .
C15 C17 C19 C21 -176.6(6) . .
C17 C18 C20 N1 -1.1(10) . .
C17 C19 C21 N1 -1.1(10) . .
O4 C1 O1 Ni1 -5.5(7) . .
C3 C1 O1 Ni1 174.0(3) . .
O6W Ni1 O1 C1 -98.6(4) . .
N1 Ni1 O1 C1 81.0(4) 3_545 .
O5W Ni1 O1 C1 -4.5(4) . .
N2 Ni1 O1 C1 171.9(4) . .
O2 Ni1 O1 C1 -45.1(12) 3_445 .
O3 C16 O2 Ni1 -4.4(8) . 3
C8 C16 O2 Ni1 177.3(3) . 3
C19 C21 N1 C20 -1.4(9) . .
C19 C21 N1 Ni1 172.9(5) . 3_455
C18 C20 N1 C21 2.5(9) . .
C18 C20 N1 Ni1 -171.6(5) . 3_455
C13 C12 N2 C14 0.6(9) . .
C13 C12 N2 Ni1 178.2(5) . .
C11 C14 N2 C12 -2.2(9) . .
C11 C14 N2 Ni1 -179.8(5) . .
O6W Ni1 N2 C12 82.7(4) . .
N1 Ni1 N2 C12 -98.5(4) 3_545 .
O5W Ni1 N2 C12 -94(3) . .
O1 Ni1 N2 C12 168.3(4) . .
O2 Ni1 N2 C12 -7.1(4) 3_445 .
O6W Ni1 N2 C14 -99.9(5) . .
N1 Ni1 N2 C14 78.9(5) 3_545 .
O5W Ni1 N2 C14 83(3) . .
O1 Ni1 N2 C14 -14.3(5) . .
O2 Ni1 N2 C14 170.2(4) 3_445 .
